data_7024289
loop_
_publ_author_name
'Saparov, Bayrammurad'
'He, Hua'
'Zhang, Xiaohang'
'Greene, Richard'
'Bobev, Svilen'

_publ_section_title
;
 Synthesis, crystallographic and theoretical studies of the new Zintl
 phases Ba2Cd2Pn3 (Pn = As, Sb), and the solid solutions
 (Ba(1-x)Sr(x))2Cd2Sb3 and Ba2Cd2(Sb(1-x)As(x))3.
;
_journal_issue 4
_journal_name_full 'Dalton transactions (Cambridge, England : 2003)'
_journal_page_first 1063
_journal_page_last 1070
_journal_paper_doi 10.1039/b914305j
_journal_volume 39
_journal_year 2010
_chemical_formula_moiety 'As3 Cd2, 2(Ba0.28 Sr0.22), 2(Ba0.46 Sr0.04)'
_chemical_formula_sum 'As3 Ba1.47 Cd2 Sr0.53'
_chemical_formula_weight 698.09
_chemical_name_systematic
;
?
;
_space_group_IT_number 12
_symmetry_cell_setting monoclinic
_symmetry_space_group_name_Hall '-C 2y'
_symmetry_space_group_name_H-M 'C 1 2/m 1'
_atom_sites_solution_primary direct
_atom_sites_solution_secondary difmap
_audit_creation_method SHELXL-97
_cell_angle_alpha 90.00
_cell_angle_beta 126.788(3)
_cell_angle_gamma 90.00
_cell_formula_units_Z 4
_cell_length_a 17.011(5)
_cell_length_b 4.5367(14)
_cell_length_c 12.651(4)
_cell_measurement_reflns_used 1086
_cell_measurement_temperature 170(2)
_cell_measurement_theta_max 28.26
_cell_measurement_theta_min 2.01
_cell_volume 781.9(4)
_computing_cell_refinement 'Bruker SMART'
_computing_data_collection 'Bruker SMART'
_computing_data_reduction 'Bruker SAINT'
_computing_molecular_graphics 'Bruker SHELXTL'
_computing_publication_material 'Bruker SHELXTL'
_computing_structure_refinement 'SHELXL-97 (Sheldrick, 1997)'
_computing_structure_solution 'SHELXS-97 (Sheldrick, 1990)'
_diffrn_ambient_temperature 170(2)
_diffrn_measured_fraction_theta_full 0.997
_diffrn_measured_fraction_theta_max 0.997
_diffrn_measurement_device_type 'CCD area detector'
_diffrn_measurement_method 'phi and omega scans'
_diffrn_radiation_monochromator graphite
_diffrn_radiation_source 'fine-focus sealed tube'
_diffrn_radiation_type MoK\a
_diffrn_radiation_wavelength 0.71073
_diffrn_reflns_av_R_equivalents 0.0343
_diffrn_reflns_av_sigmaI/netI 0.0269
_diffrn_reflns_limit_h_max 22
_diffrn_reflns_limit_h_min -22
_diffrn_reflns_limit_k_max 6
_diffrn_reflns_limit_k_min -6
_diffrn_reflns_limit_l_max 16
_diffrn_reflns_limit_l_min -16
_diffrn_reflns_number 5269
_diffrn_reflns_theta_full 28.26
_diffrn_reflns_theta_max 28.26
_diffrn_reflns_theta_min 2.01
_exptl_absorpt_coefficient_mu 28.741
_exptl_absorpt_correction_T_max 0.4793
_exptl_absorpt_correction_T_min 0.3579
_exptl_absorpt_correction_type multi-scan
_exptl_absorpt_process_details
;
SADABS (Sheldrick, 2003)
;
_exptl_crystal_colour black
_exptl_crystal_density_diffrn 5.930
_exptl_crystal_density_method 'not measured'
_exptl_crystal_description needle
_exptl_crystal_F_000 1190
_exptl_crystal_size_max 0.05
_exptl_crystal_size_mid 0.04
_exptl_crystal_size_min 0.03
_refine_diff_density_max 1.133
_refine_diff_density_min -1.499
_refine_diff_density_rms 0.283
_refine_ls_extinction_method none
_refine_ls_goodness_of_fit_ref 1.043
_refine_ls_matrix_type full
_refine_ls_number_parameters 45
_refine_ls_number_reflns 1086
_refine_ls_number_restraints 0
_refine_ls_restrained_S_all 1.043
_refine_ls_R_factor_all 0.0268
_refine_ls_R_factor_gt 0.0217
_refine_ls_shift/su_max 0.000
_refine_ls_shift/su_mean 0.000
_refine_ls_structure_factor_coef Fsqd
_refine_ls_weighting_details 'calc w=1/[\s^2^(Fo^2^)+(0.0199P)^2^+0.0000P] where P=(Fo^2^+2Fc^2^)/3'
_refine_ls_weighting_scheme calc
_refine_ls_wR_factor_gt 0.0439
_refine_ls_wR_factor_ref 0.0455
_reflns_number_gt 964
_reflns_number_total 1086
_reflns_threshold_expression >2sigma(I)
_cod_data_source_file b914305j.txt
_cod_data_source_block Ba1.47(1)Sr0.53Cd2As3
_cod_original_sg_symbol_H-M C2/m
_cod_database_code 7024289

loop_
_symmetry_equiv_pos_as_xyz
'x, y, z'
'-x, y, -z'
'x+1/2, y+1/2, z'
'-x+1/2, y+1/2, -z'
'-x, -y, -z'
'x, -y, z'
'-x+1/2, -y+1/2, -z'
'x+1/2, -y+1/2, z'

loop_
_atom_site_label
_atom_site_type_symbol
_atom_site_fract_x
_atom_site_fract_y
_atom_site_fract_z
_atom_site_U_iso_or_equiv
_atom_site_adp_type
_atom_site_occupancy
_atom_site_symmetry_multiplicity
_atom_site_calc_flag
_atom_site_refinement_flags
Ba1 Ba 0.26919(3) 0.0000 0.66853(4) 0.01008(16) Uani 0.561(5) 2 d SP
Sr1 Sr 0.26919(3) 0.0000 0.66853(4) 0.01008(16) Uani 0.439(5) 2 d SP
Cd1 Cd 0.04235(3) 0.0000 0.31656(5) 0.01191(13) Uani 1 2 d S
Cd2 Cd 0.40982(4) 0.0000 0.34802(5) 0.01255(13) Uani 1 2 d S
Ba2 Ba 0.39265(3) 0.0000 0.04814(4) 0.01070(13) Uani 0.913(5) 2 d SP
Sr2 Sr 0.39265(3) 0.0000 0.04814(4) 0.01070(13) Uani 0.087(5) 2 d SP
As1 As 0.07399(5) 0.0000 0.11884(7) 0.01118(16) Uani 1 2 d S
As2 As 0.15362(5) 0.0000 0.80068(7) 0.01071(16) Uani 1 2 d S
As3 As 0.38053(5) 0.0000 0.53632(7) 0.01058(15) Uani 1 2 d S

loop_
_atom_site_aniso_label
_atom_site_aniso_U_11
_atom_site_aniso_U_22
_atom_site_aniso_U_33
_atom_site_aniso_U_23
_atom_site_aniso_U_13
_atom_site_aniso_U_12
Ba1 0.0111(3) 0.0099(3) 0.0105(3) 0.000 0.0072(2) 0.000
Sr1 0.0111(3) 0.0099(3) 0.0105(3) 0.000 0.0072(2) 0.000
Cd1 0.0127(3) 0.0100(2) 0.0120(3) 0.000 0.0068(2) 0.000
Cd2 0.0171(3) 0.0105(2) 0.0133(3) 0.000 0.0109(2) 0.000
Ba2 0.0134(2) 0.0092(2) 0.0114(2) 0.000 0.00843(19) 0.000
Sr2 0.0134(2) 0.0092(2) 0.0114(2) 0.000 0.00843(19) 0.000
As1 0.0131(3) 0.0111(3) 0.0108(3) 0.000 0.0080(3) 0.000
As2 0.0128(3) 0.0094(3) 0.0114(3) 0.000 0.0080(3) 0.000
As3 0.0137(3) 0.0089(3) 0.0110(3) 0.000 0.0084(3) 0.000

loop_
_atom_type_symbol
_atom_type_description
_atom_type_scat_dispersion_real
_atom_type_scat_dispersion_imag
_atom_type_scat_source
As As 0.0499 2.0058 'International Tables Vol C Tables 4.2.6.8 and 6.1.1.4'
Sr Sr -1.5307 3.2498 'International Tables Vol C Tables 4.2.6.8 and 6.1.1.4'
Cd Cd -0.8075 1.2024 'International Tables Vol C Tables 4.2.6.8 and 6.1.1.4'
Ba Ba -0.3244 2.2819 'International Tables Vol C Tables 4.2.6.8 and 6.1.1.4'

loop_
_geom_angle_atom_site_label_1
_geom_angle_atom_site_label_2
_geom_angle_atom_site_label_3
_geom_angle
_geom_angle_site_symmetry_1
_geom_angle_site_symmetry_3
As3 Ba1 As3 90.56(3) . 7_546
As3 Ba1 As3 90.56(3) . 7_556
As3 Ba1 As3 89.16(3) 7_546 7_556
As3 Ba1 As2 179.46(2) . .
As3 Ba1 As2 89.06(3) 7_546 .
As3 Ba1 As2 89.06(3) 7_556 .
As3 Ba1 As1 89.05(3) . 7_556
As3 Ba1 As1 178.748(18) 7_546 7_556
As3 Ba1 As1 92.03(2) 7_556 7_556
As2 Ba1 As1 91.34(3) . 7_556
As3 Ba1 As1 89.05(3) . 7_546
As3 Ba1 As1 92.03(2) 7_546 7_546
As3 Ba1 As1 178.748(18) 7_556 7_546
As2 Ba1 As1 91.34(3) . 7_546
As1 Ba1 As1 86.78(3) 7_556 7_546
As3 Ba1 Cd2 134.182(17) . 7_546
As3 Ba1 Cd2 45.40(2) 7_546 7_546
As3 Ba1 Cd2 99.11(3) 7_556 7_546
As2 Ba1 Cd2 45.541(15) . 7_546
As1 Ba1 Cd2 134.68(2) 7_556 7_546
As1 Ba1 Cd2 82.01(3) 7_546 7_546
As3 Ba1 Cd2 134.182(17) . 7_556
As3 Ba1 Cd2 99.11(3) 7_546 7_556
As3 Ba1 Cd2 45.40(2) 7_556 7_556
As2 Ba1 Cd2 45.541(16) . 7_556
As1 Ba1 Cd2 82.01(3) 7_556 7_556
As1 Ba1 Cd2 134.68(2) 7_546 7_556
Cd2 Ba1 Cd2 75.60(3) 7_546 7_556
As3 Ba1 Cd1 83.66(4) . .
As3 Ba1 Cd1 45.029(15) 7_546 .
As3 Ba1 Cd1 45.029(15) 7_556 .
As2 Ba1 Cd1 95.80(4) . .
As1 Ba1 Cd1 136.074(15) 7_556 .
As1 Ba1 Cd1 136.074(15) 7_546 .
Cd2 Ba1 Cd1 72.96(2) 7_546 .
Cd2 Ba1 Cd1 72.96(2) 7_556 .
As3 Ba1 Cd1 44.374(16) . 7_556
As3 Ba1 Cd1 133.48(2) 7_546 7_556
As3 Ba1 Cd1 81.87(3) 7_556 7_556
As2 Ba1 Cd1 135.911(17) . 7_556
As1 Ba1 Cd1 46.41(2) 7_556 7_556
As1 Ba1 Cd1 97.03(3) 7_546 7_556
Cd2 Ba1 Cd1 178.375(11) 7_546 7_556
Cd2 Ba1 Cd1 105.98(3) 7_556 7_556
Cd1 Ba1 Cd1 107.02(2) . 7_556
As3 Ba1 Cd1 44.374(16) . 7_546
As3 Ba1 Cd1 81.87(3) 7_546 7_546
As3 Ba1 Cd1 133.48(2) 7_556 7_546
As2 Ba1 Cd1 135.911(17) . 7_546
As1 Ba1 Cd1 97.03(3) 7_556 7_546
As1 Ba1 Cd1 46.41(2) 7_546 7_546
Cd2 Ba1 Cd1 105.98(3) 7_546 7_546
Cd2 Ba1 Cd1 178.375(11) 7_556 7_546
Cd1 Ba1 Cd1 107.02(2) . 7_546
Cd1 Ba1 Cd1 72.45(3) 7_556 7_546
As3 Ba1 Sr2 126.23(3) . 1_556
As3 Ba1 Sr2 124.663(17) 7_546 1_556
As3 Ba1 Sr2 124.663(17) 7_556 1_556
As2 Ba1 Sr2 54.31(2) . 1_556
As1 Ba1 Sr2 54.812(16) 7_556 1_556
As1 Ba1 Sr2 54.812(16) 7_546 1_556
Cd2 Ba1 Sr2 83.597(15) 7_546 1_556
Cd2 Ba1 Sr2 83.597(15) 7_556 1_556
Cd1 Ba1 Sr2 150.114(19) . 1_556
Cd1 Ba1 Sr2 96.933(15) 7_556 1_556
Cd1 Ba1 Sr2 96.933(15) 7_546 1_556
As2 Cd1 As3 107.73(2) 5_556 7_556
As2 Cd1 As3 107.73(2) 5_556 7_546
As3 Cd1 As3 112.92(4) 7_556 7_546
As2 Cd1 As1 109.56(3) 5_556 .
As3 Cd1 As1 109.42(2) 7_556 .
As3 Cd1 As1 109.42(2) 7_546 .
As2 Cd1 Cd2 51.595(19) 5_556 3_445
As3 Cd1 Cd2 124.07(3) 7_556 3_445
As3 Cd1 Cd2 56.18(2) 7_546 3_445
As1 Cd1 Cd2 126.225(18) . 3_445
As2 Cd1 Cd2 51.595(19) 5_556 3_455
As3 Cd1 Cd2 56.18(3) 7_556 3_455
As3 Cd1 Cd2 124.07(3) 7_546 3_455
As1 Cd1 Cd2 126.225(18) . 3_455
Cd2 Cd1 Cd2 84.13(3) 3_445 3_455
As2 Cd1 Sr2 62.548(16) 5_556 3_445
As3 Cd1 Sr2 162.753(19) 7_556 3_445
As3 Cd1 Sr2 84.16(3) 7_546 3_445
As1 Cd1 Sr2 64.48(3) . 3_445
Cd2 Cd1 Sr2 62.70(2) 3_445 3_445
Cd2 Cd1 Sr2 113.00(3) 3_455 3_445
As2 Cd1 Ba2 62.548(16) 5_556 3_445
As3 Cd1 Ba2 162.753(19) 7_556 3_445
As3 Cd1 Ba2 84.16(3) 7_546 3_445
As1 Cd1 Ba2 64.48(3) . 3_445
Cd2 Cd1 Ba2 62.70(2) 3_445 3_445
Cd2 Cd1 Ba2 113.00(3) 3_455 3_445
Sr2 Cd1 Ba2 0.000(14) 3_445 3_445
As2 Cd1 Sr2 62.548(16) 5_556 3_455
As3 Cd1 Sr2 84.16(3) 7_556 3_455
As3 Cd1 Sr2 162.753(19) 7_546 3_455
As1 Cd1 Sr2 64.48(3) . 3_455
Cd2 Cd1 Sr2 113.00(3) 3_445 3_455
Cd2 Cd1 Sr2 62.70(2) 3_455 3_455
Sr2 Cd1 Sr2 78.68(3) 3_445 3_455
Ba2 Cd1 Sr2 78.68(3) 3_445 3_455
As2 Cd1 Ba2 62.548(16) 5_556 3_455
As3 Cd1 Ba2 84.16(3) 7_556 3_455
As3 Cd1 Ba2 162.753(19) 7_546 3_455
As1 Cd1 Ba2 64.48(3) . 3_455
Cd2 Cd1 Ba2 113.00(3) 3_445 3_455
Cd2 Cd1 Ba2 62.70(2) 3_455 3_455
Sr2 Cd1 Ba2 78.68(3) 3_445 3_455
Ba2 Cd1 Ba2 78.68(3) 3_445 3_455
Sr2 Cd1 Ba2 0.00(3) 3_455 3_455
As2 Cd1 Ba1 134.39(3) 5_556 .
As3 Cd1 Ba1 57.150(19) 7_556 .
As3 Cd1 Ba1 57.150(18) 7_546 .
As1 Cd1 Ba1 116.05(4) . .
Cd2 Cd1 Ba1 98.29(3) 3_445 .
Cd2 Cd1 Ba1 98.29(3) 3_455 .
Sr2 Cd1 Ba1 140.018(13) 3_445 .
Ba2 Cd1 Ba1 140.018(13) 3_445 .
Sr2 Cd1 Ba1 140.018(13) 3_455 .
Ba2 Cd1 Ba1 140.018(13) 3_455 .
As3 Cd2 As2 113.69(2) . 7_546
As3 Cd2 As2 113.69(2) . 7_556
As2 Cd2 As2 112.79(4) 7_546 7_556
As3 Cd2 As3 111.72(3) . 5_656
As2 Cd2 As3 101.82(2) 7_546 5_656
As2 Cd2 As3 101.82(2) 7_556 5_656
As3 Cd2 Cd2 59.21(3) . 5_656
As2 Cd2 Cd2 122.19(2) 7_546 5_656
As2 Cd2 Cd2 122.18(2) 7_556 5_656
As3 Cd2 Cd2 52.50(2) 5_656 5_656
As3 Cd2 Cd1 126.105(18) . 3
As2 Cd2 Cd1 119.54(3) 7_546 3
As2 Cd2 Cd1 51.47(2) 7_556 3
As3 Cd2 Cd1 50.395(18) 5_656 3
Cd2 Cd2 Cd1 85.05(3) 5_656 3
As3 Cd2 Cd1 126.105(18) . 3_545
As2 Cd2 Cd1 51.47(2) 7_546 3_545
As2 Cd2 Cd1 119.54(3) 7_556 3_545
As3 Cd2 Cd1 50.395(18) 5_656 3_545
Cd2 Cd2 Cd1 85.05(3) 5_656 3_545
Cd1 Cd2 Cd1 84.14(3) 3 3_545
As3 Cd2 Ba2 167.84(3) . .
As2 Cd2 Ba2 61.77(2) 7_546 .
As2 Cd2 Ba2 61.77(2) 7_556 .
As3 Cd2 Ba2 80.45(2) 5_656 .
Cd2 Cd2 Ba2 132.95(3) 5_656 .
Cd1 Cd2 Ba2 61.255(13) 3 .
Cd1 Cd2 Ba2 61.255(13) 3_545 .
As3 Cd2 Ba1 58.105(16) . 7_546
As2 Cd2 Ba1 58.55(2) 7_546 7_546
As2 Cd2 Ba1 119.94(3) 7_556 7_546
As3 Cd2 Ba1 137.846(17) 5_656 7_546
Cd2 Cd2 Ba1 103.55(3) 5_656 7_546
Cd1 Cd2 Ba1 170.845(19) 3 7_546
Cd1 Cd2 Ba1 99.55(3) 3_545 7_546
Ba2 Cd2 Ba1 113.124(14) . 7_546
As3 Cd2 Sr1 58.105(16) . 7_546
As2 Cd2 Sr1 58.55(2) 7_546 7_546
As2 Cd2 Sr1 119.94(3) 7_556 7_546
As3 Cd2 Sr1 137.846(17) 5_656 7_546
Cd2 Cd2 Sr1 103.55(3) 5_656 7_546
Cd1 Cd2 Sr1 170.845(19) 3 7_546
Cd1 Cd2 Sr1 99.55(3) 3_545 7_546
Ba2 Cd2 Sr1 113.124(14) . 7_546
Ba1 Cd2 Sr1 0.000(16) 7_546 7_546
As3 Cd2 Ba1 58.105(17) . 7_556
As2 Cd2 Ba1 119.94(3) 7_546 7_556
As2 Cd2 Ba1 58.55(2) 7_556 7_556
As3 Cd2 Ba1 137.846(17) 5_656 7_556
Cd2 Cd2 Ba1 103.55(3) 5_656 7_556
Cd1 Cd2 Ba1 99.55(3) 3 7_556
Cd1 Cd2 Ba1 170.845(19) 3_545 7_556
Ba2 Cd2 Ba1 113.124(14) . 7_556
Ba1 Cd2 Ba1 75.60(3) 7_546 7_556
Sr1 Cd2 Ba1 75.60(3) 7_546 7_556
As2 Ba2 As2 87.97(3) 1_554 7_556
As2 Ba2 As2 87.97(3) 1_554 7_546
As2 Ba2 As2 85.22(3) 7_556 7_546
As2 Ba2 As1 88.85(3) 1_554 7_545
As2 Ba2 As1 176.80(2) 7_556 7_545
As2 Ba2 As1 95.02(3) 7_546 7_545
As2 Ba2 As1 88.85(3) 1_554 7
As2 Ba2 As1 95.02(3) 7_556 7
As2 Ba2 As1 176.80(2) 7_546 7
As1 Ba2 As1 84.57(3) 7_545 7
As2 Ba2 As1 129.48(2) 1_554 3
As2 Ba2 As1 83.53(2) 7_556 3
As2 Ba2 As1 140.19(2) 7_546 3
As1 Ba2 As1 98.24(2) 7_545 3
As1 Ba2 As1 42.94(2) 7 3
As2 Ba2 As1 129.48(2) 1_554 3_545
As2 Ba2 As1 140.19(2) 7_556 3_545
As2 Ba2 As1 83.53(2) 7_546 3_545
As1 Ba2 As1 42.94(2) 7_545 3_545
As1 Ba2 As1 98.24(2) 7 3_545
As1 Ba2 As1 81.17(3) 3 3_545
As2 Ba2 Cd1 131.802(14) 1_554 3
As2 Ba2 Cd1 46.06(2) 7_556 3
As2 Ba2 Cd1 99.46(3) 7_546 3
As1 Ba2 Cd1 136.88(3) 7_545 3
As1 Ba2 Cd1 82.93(3) 7 3
As1 Ba2 Cd1 47.673(18) 3 3
As1 Ba2 Cd1 98.71(2) 3_545 3
As2 Ba2 Cd1 131.802(15) 1_554 3_545
As2 Ba2 Cd1 99.46(3) 7_556 3_545
As2 Ba2 Cd1 46.06(2) 7_546 3_545
As1 Ba2 Cd1 82.93(3) 7_545 3_545
As1 Ba2 Cd1 136.88(3) 7 3_545
As1 Ba2 Cd1 98.71(2) 3 3_545
As1 Ba2 Cd1 47.673(18) 3_545 3_545
Cd1 Ba2 Cd1 78.68(3) 3 3_545
As2 Ba2 Cd2 105.75(3) 1_554 .
As2 Ba2 Cd2 45.741(15) 7_556 .
As2 Ba2 Cd2 45.741(15) 7_546 .
As1 Ba2 Cd2 135.824(15) 7_545 .
As1 Ba2 Cd2 135.824(15) 7 .
As1 Ba2 Cd2 103.122(17) 3 .
As1 Ba2 Cd2 103.123(17) 3_545 .
Cd1 Ba2 Cd2 56.05(2) 3 .
Cd1 Ba2 Cd2 56.050(19) 3_545 .
As2 Ba2 Ba1 52.560(18) 1_554 1_554
As2 Ba2 Ba1 124.21(2) 7_556 1_554
As2 Ba2 Ba1 124.21(2) 7_546 1_554
As1 Ba2 Ba1 53.175(18) 7_545 1_554
As1 Ba2 Ba1 53.175(19) 7 1_554
As1 Ba2 Ba1 93.259(16) 3 1_554
As1 Ba2 Ba1 93.259(16) 3_545 1_554
Cd1 Ba2 Ba1 135.779(15) 3 1_554
Cd1 Ba2 Ba1 135.779(15) 3_545 1_554
Cd2 Ba2 Ba1 158.313(19) . 1_554
As2 Ba2 Sr1 52.560(18) 1_554 1_554
As2 Ba2 Sr1 124.21(2) 7_556 1_554
As2 Ba2 Sr1 124.21(2) 7_546 1_554
As1 Ba2 Sr1 53.175(18) 7_545 1_554
As1 Ba2 Sr1 53.175(19) 7 1_554
As1 Ba2 Sr1 93.259(16) 3 1_554
As1 Ba2 Sr1 93.259(16) 3_545 1_554
Cd1 Ba2 Sr1 135.779(15) 3 1_554
Cd1 Ba2 Sr1 135.779(15) 3_545 1_554
Cd2 Ba2 Sr1 158.313(19) . 1_554
Ba1 Ba2 Sr1 0.000(7) 1_554 1_554
As1 As1 Cd1 117.96(5) 5 .
As1 As1 Sr1 135.774(16) 5 7_556
Cd1 As1 Sr1 76.74(3) . 7_556
As1 As1 Ba1 135.774(16) 5 7_556
Cd1 As1 Ba1 76.74(3) . 7_556
Sr1 As1 Ba1 0.000(19) 7_556 7_556
As1 As1 Ba1 135.774(16) 5 7_546
Cd1 As1 Ba1 76.74(3) . 7_546
Sr1 As1 Ba1 86.78(3) 7_556 7_546
Ba1 As1 Ba1 86.78(3) 7_556 7_546
As1 As1 Sr1 135.774(16) 5 7_546
Cd1 As1 Sr1 76.74(3) . 7_546
Sr1 As1 Sr1 86.78(3) 7_556 7_546
Ba1 As1 Sr1 86.78(3) 7_556 7_546
Ba1 As1 Sr1 0.0 7_546 7_546
As1 As1 Sr2 70.98(3) 5 7_545
Cd1 As1 Sr2 137.682(15) . 7_545
Sr1 As1 Sr2 128.00(3) 7_556 7_545
Ba1 As1 Sr2 128.00(3) 7_556 7_545
Ba1 As1 Sr2 72.01(3) 7_546 7_545
Sr1 As1 Sr2 72.01(3) 7_546 7_545
As1 As1 Ba2 70.98(3) 5 7_545
Cd1 As1 Ba2 137.682(15) . 7_545
Sr1 As1 Ba2 128.00(3) 7_556 7_545
Ba1 As1 Ba2 128.00(3) 7_556 7_545
Ba1 As1 Ba2 72.01(3) 7_546 7_545
Sr1 As1 Ba2 72.01(3) 7_546 7_545
Sr2 As1 Ba2 0.000(12) 7_545 7_545
As1 As1 Sr2 70.98(3) 5 7
Cd1 As1 Sr2 137.682(15) . 7
Sr1 As1 Sr2 72.01(3) 7_556 7
Ba1 As1 Sr2 72.01(3) 7_556 7
Ba1 As1 Sr2 128.00(3) 7_546 7
Sr1 As1 Sr2 128.00(3) 7_546 7
Sr2 As1 Sr2 84.57(3) 7_545 7
Ba2 As1 Sr2 84.57(3) 7_545 7
As1 As1 Ba2 70.98(3) 5 7
Cd1 As1 Ba2 137.682(15) . 7
Sr1 As1 Ba2 72.01(3) 7_556 7
Ba1 As1 Ba2 72.01(3) 7_556 7
Ba1 As1 Ba2 128.00(3) 7_546 7
Sr1 As1 Ba2 128.00(3) 7_546 7
Sr2 As1 Ba2 84.57(3) 7_545 7
Ba2 As1 Ba2 84.57(3) 7_545 7
Sr2 As1 Ba2 0.000(12) 7 7
As1 As1 Ba2 66.08(3) 5 3_445
Cd1 As1 Ba2 67.847(19) . 3_445
Sr1 As1 Ba2 144.59(3) 7_556 3_445
Ba1 As1 Ba2 144.59(3) 7_556 3_445
Ba1 As1 Ba2 85.48(2) 7_546 3_445
Sr1 As1 Ba2 85.48(2) 7_546 3_445
Sr2 As1 Ba2 81.76(2) 7_545 3_445
Ba2 As1 Ba2 81.76(2) 7_545 3_445
Sr2 As1 Ba2 137.06(2) 7 3_445
Ba2 As1 Ba2 137.06(2) 7 3_445
As1 As1 Sr2 66.08(3) 5 3_445
Cd1 As1 Sr2 67.847(19) . 3_445
Sr1 As1 Sr2 144.59(3) 7_556 3_445
Ba1 As1 Sr2 144.59(3) 7_556 3_445
Ba1 As1 Sr2 85.48(2) 7_546 3_445
Sr1 As1 Sr2 85.48(2) 7_546 3_445
Sr2 As1 Sr2 81.76(2) 7_545 3_445
Ba2 As1 Sr2 81.76(2) 7_545 3_445
Sr2 As1 Sr2 137.06(2) 7 3_445
Ba2 As1 Sr2 137.06(2) 7 3_445
Ba2 As1 Sr2 0.00(2) 3_445 3_445
Cd1 As2 Cd2 76.94(2) 5_556 7_546
Cd1 As2 Cd2 76.94(2) 5_556 7_556
Cd2 As2 Cd2 112.79(4) 7_546 7_556
Cd1 As2 Ba1 129.81(3) 5_556 .
Cd2 As2 Ba1 75.91(2) 7_546 .
Cd2 As2 Ba1 75.91(2) 7_556 .
Cd1 As2 Sr2 157.07(3) 5_556 1_556
Cd2 As2 Sr2 113.89(2) 7_546 1_556
Cd2 As2 Sr2 113.89(2) 7_556 1_556
Ba1 As2 Sr2 73.13(3) . 1_556
Cd1 As2 Ba2 157.07(3) 5_556 1_556
Cd2 As2 Ba2 113.89(2) 7_546 1_556
Cd2 As2 Ba2 113.89(2) 7_556 1_556
Ba1 As2 Ba2 73.13(3) . 1_556
Sr2 As2 Ba2 0.000(17) 1_556 1_556
Cd1 As2 Sr2 71.40(2) 5_556 7_556
Cd2 As2 Sr2 145.78(3) 7_546 7_556
Cd2 As2 Sr2 72.49(3) 7_556 7_556
Ba1 As2 Sr2 135.540(15) . 7_556
Sr2 As2 Sr2 92.03(3) 1_556 7_556
Ba2 As2 Sr2 92.03(3) 1_556 7_556
Cd1 As2 Ba2 71.40(2) 5_556 7_556
Cd2 As2 Ba2 145.78(3) 7_546 7_556
Cd2 As2 Ba2 72.49(3) 7_556 7_556
Ba1 As2 Ba2 135.540(15) . 7_556
Sr2 As2 Ba2 92.03(3) 1_556 7_556
Ba2 As2 Ba2 92.03(3) 1_556 7_556
Sr2 As2 Ba2 0.000(14) 7_556 7_556
Cd1 As2 Ba2 71.40(2) 5_556 7_546
Cd2 As2 Ba2 72.49(3) 7_546 7_546
Cd2 As2 Ba2 145.78(3) 7_556 7_546
Ba1 As2 Ba2 135.540(15) . 7_546
Sr2 As2 Ba2 92.03(3) 1_556 7_546
Ba2 As2 Ba2 92.03(3) 1_556 7_546
Sr2 As2 Ba2 85.22(3) 7_556 7_546
Ba2 As2 Ba2 85.22(3) 7_556 7_546
Cd1 As2 Sr2 71.40(2) 5_556 7_546
Cd2 As2 Sr2 72.49(3) 7_546 7_546
Cd2 As2 Sr2 145.78(3) 7_556 7_546
Ba1 As2 Sr2 135.540(15) . 7_546
Sr2 As2 Sr2 92.03(3) 1_556 7_546
Ba2 As2 Sr2 92.03(3) 1_556 7_546
Sr2 As2 Sr2 85.22(3) 7_556 7_546
Ba2 As2 Sr2 85.22(3) 7_556 7_546
Ba2 As2 Sr2 0.00(2) 7_546 7_546
Cd2 As3 Cd1 109.52(3) . 7_556
Cd2 As3 Cd1 109.52(3) . 7_546
Cd1 As3 Cd1 112.92(4) 7_556 7_546
Cd2 As3 Cd2 68.28(3) . 5_656
Cd1 As3 Cd2 73.432(19) 7_556 5_656
Cd1 As3 Cd2 73.432(19) 7_546 5_656
Cd2 As3 Ba1 160.08(3) . .
Cd1 As3 Ba1 80.55(2) 7_556 .
Cd1 As3 Ba1 80.55(2) 7_546 .
Cd2 As3 Ba1 131.64(3) 5_656 .
Cd2 As3 Ba1 76.50(3) . 7_546
Cd1 As3 Ba1 163.57(3) 7_556 7_546
Cd1 As3 Ba1 77.82(2) 7_546 7_546
Cd2 As3 Ba1 122.60(2) 5_656 7_546
Ba1 As3 Ba1 89.44(3) . 7_546
Cd2 As3 Sr1 76.50(3) . 7_546
Cd1 As3 Sr1 163.57(3) 7_556 7_546
Cd1 As3 Sr1 77.82(2) 7_546 7_546
Cd2 As3 Sr1 122.60(2) 5_656 7_546
Ba1 As3 Sr1 89.44(3) . 7_546
Ba1 As3 Sr1 0.00(3) 7_546 7_546
Cd2 As3 Sr1 76.50(3) . 7_556
Cd1 As3 Sr1 77.82(2) 7_556 7_556
Cd1 As3 Sr1 163.57(3) 7_546 7_556
Cd2 As3 Sr1 122.60(2) 5_656 7_556
Ba1 As3 Sr1 89.44(3) . 7_556
Ba1 As3 Sr1 89.16(3) 7_546 7_556
Sr1 As3 Sr1 89.16(3) 7_546 7_556
Cd2 As3 Ba1 76.50(3) . 7_556
Cd1 As3 Ba1 77.82(2) 7_556 7_556
Cd1 As3 Ba1 163.57(3) 7_546 7_556
Cd2 As3 Ba1 122.60(2) 5_656 7_556
Ba1 As3 Ba1 89.44(3) . 7_556
Ba1 As3 Ba1 89.16(3) 7_546 7_556
Sr1 As3 Ba1 89.16(3) 7_546 7_556
Sr1 As3 Ba1 0.00(3) 7_556 7_556

loop_
_geom_bond_atom_site_label_1
_geom_bond_atom_site_label_2
_geom_bond_distance
_geom_bond_site_symmetry_2
Ba1 As3 3.1906(11) .
Ba1 As3 3.2316(8) 7_546
Ba1 As3 3.2316(8) 7_556
Ba1 As2 3.2553(11) .
Ba1 As1 3.3021(9) 7_556
Ba1 As1 3.3021(9) 7_546
Ba1 Cd2 3.7010(10) 7_546
Ba1 Cd2 3.7010(10) 7_556
Ba1 Cd1 3.7602(11) .
Ba1 Cd1 3.8386(10) 7_556
Ba1 Cd1 3.8386(10) 7_546
Ba1 Sr2 3.9236(15) 1_556
Cd1 As2 2.7187(12) 5_556
Cd1 As3 2.7214(8) 7_556
Cd1 As3 2.7214(8) 7_546
Cd1 As1 2.8564(11) .
Cd1 Cd2 3.3856(9) 3_445
Cd1 Cd2 3.3856(9) 3_455
Cd1 Sr2 3.5783(9) 3_445
Cd1 Ba2 3.5783(9) 3_445
Cd1 Sr2 3.5783(9) 3_455
Cd1 Ba2 3.5783(9) 3_455
Cd2 As3 2.7101(11) .
Cd2 As2 2.7236(8) 7_546
Cd2 As2 2.7236(8) 7_556
Cd2 As3 2.9344(13) 5_656
Cd2 Cd2 3.1733(13) 5_656
Cd2 Cd1 3.3856(9) 3
Cd2 Cd1 3.3856(9) 3_545
Cd2 Ba2 3.6266(13) .
Cd2 Ba1 3.7011(10) 7_546
Cd2 Sr1 3.7011(10) 7_546
Cd2 Ba1 3.7011(10) 7_556
Ba2 As2 3.3299(12) 1_554
Ba2 As2 3.3505(9) 7_556
Ba2 As2 3.3505(9) 7_546
Ba2 As1 3.3714(9) 7_545
Ba2 As1 3.3714(9) 7
Ba2 As1 3.4867(10) 3
Ba2 As1 3.4867(10) 3_545
Ba2 Cd1 3.5784(9) 3
Ba2 Cd1 3.5784(9) 3_545
Ba2 Ba1 3.9236(15) 1_554
Ba2 Sr1 3.9236(15) 1_554
As1 As1 2.5124(15) 5
As1 Sr1 3.3020(9) 7_556
As1 Ba1 3.3020(9) 7_556
As1 Ba1 3.3020(9) 7_546
As1 Sr1 3.3020(9) 7_546
As1 Sr2 3.3714(9) 7_545
As1 Ba2 3.3714(9) 7_545
As1 Sr2 3.3714(9) 7
As1 Ba2 3.3714(9) 7
As1 Ba2 3.4866(10) 3_445
As1 Sr2 3.4866(10) 3_445
As2 Cd1 2.7187(12) 5_556
As2 Cd2 2.7236(8) 7_546
As2 Cd2 2.7236(8) 7_556
As2 Sr2 3.3300(12) 1_556
As2 Ba2 3.3300(12) 1_556
As2 Sr2 3.3505(9) 7_556
As2 Ba2 3.3505(9) 7_556
As2 Ba2 3.3505(9) 7_546
As2 Sr2 3.3505(9) 7_546
As3 Cd1 2.7214(8) 7_556
As3 Cd1 2.7214(8) 7_546
As3 Cd2 2.9344(13) 5_656
As3 Ba1 3.2316(8) 7_546
As3 Sr1 3.2316(8) 7_546
As3 Sr1 3.2316(8) 7_556
As3 Ba1 3.2316(8) 7_556
